data_7056875
loop_
_publ_author_name
'Chen, Dong-Hui'
'Lin, Ling'
'Sheng, Tian-Lu'
'Wen, Yue-Hong'
'Zhu, Xiao-Quan'
'Zhang, Lin-Tao'
'Hu, Sheng-Min'
'Fu, Rui-Biao'
'Wu, Xin-Tao'

_publ_section_title
;
 Syntheses, structures, luminescence and magnetic properties of seven
 isomorphous metal--organic frameworks based on 2,7-bis(4-benzoic
 acid)-N-(4-benzoic acid)carbazole
;
_journal_issue 4
_journal_name_full 'New Journal of Chemistry'
_journal_page_first 2830
_journal_paper_doi 10.1039/C7NJ04048B
_journal_volume 42
_journal_year 2018
_chemical_formula_sum 'C37 H35 Ho N2 O11'
_chemical_formula_weight 848.60
_space_group_crystal_system monoclinic
_space_group_IT_number 14
_space_group_name_Hall '-P 2ybc'
_space_group_name_H-M_alt 'P 1 21/c 1'
_symmetry_space_group_name_Hall '-P 2ybc'
_symmetry_space_group_name_H-M 'P 1 21/c 1'
_atom_sites_solution_hydrogens mixed
_audit_creation_method SHELXL-2018/1
_audit_update_record
;
2018-01-05 deposited with the CCDC.
2018-01-10 downloaded from the CCDC.
;
_cell_angle_alpha 90
_cell_angle_beta 96.325(9)
_cell_angle_gamma 90
_cell_formula_units_Z 4
_cell_length_a 15.682(5)
_cell_length_b 8.316(3)
_cell_length_c 28.526(11)
_cell_measurement_reflns_used 10313
_cell_measurement_temperature 293(2)
_cell_measurement_theta_max 27.4855
_cell_measurement_theta_min 2.0457
_cell_volume 3697(2)
_computing_cell_refinement 'CrystalClear (Rigaku Inc., 2008)'
_computing_data_collection 'CrystalClear (Rigaku Inc., 2008)'
_computing_data_reduction 'CrystalClear (Rigaku Inc., 2008)'
_computing_molecular_graphics 'Bruker SHELXTL'
_computing_publication_material 'Bruker SHELXTL'
_computing_structure_refinement 'SHELXL-2018/1 (Sheldrick, 2018)'
_computing_structure_solution 'Bruker SHELXTL'
_diffrn_ambient_temperature 293(2)
_diffrn_measured_fraction_theta_full 0.997
_diffrn_measured_fraction_theta_max 0.997
_diffrn_measurement_device
;
Saturn724+ (2x2 bin mode)
;
_diffrn_measurement_device_type 'Bruker P4'
_diffrn_measurement_method '\w scans'
_diffrn_radiation_detector CCD
_diffrn_radiation_type MoK\a
_diffrn_radiation_wavelength 0.71073
_diffrn_reflns_av_R_equivalents 0.0866
_diffrn_reflns_av_unetI/netI 0.0840
_diffrn_reflns_Laue_measured_fraction_full 0.997
_diffrn_reflns_Laue_measured_fraction_max 0.997
_diffrn_reflns_limit_h_max 20
_diffrn_reflns_limit_h_min -17
_diffrn_reflns_limit_k_max 10
_diffrn_reflns_limit_k_min -10
_diffrn_reflns_limit_l_max 36
_diffrn_reflns_limit_l_min -36
_diffrn_reflns_number 37160
_diffrn_reflns_point_group_measured_fraction_full 0.997
_diffrn_reflns_point_group_measured_fraction_max 0.997
_diffrn_reflns_theta_full 25.242
_diffrn_reflns_theta_max 27.497
_diffrn_reflns_theta_min 2.553
_diffrn_standards_decay_% 0
_diffrn_standards_interval_count 0
_diffrn_standards_number 0
_exptl_absorpt_coefficient_mu 2.190
_exptl_absorpt_correction_T_max 1.0000
_exptl_absorpt_correction_T_min 0.8257
_exptl_absorpt_correction_type multi-scan
_exptl_crystal_colour Colorless
_exptl_crystal_density_diffrn 1.524
_exptl_crystal_description Prism
_exptl_crystal_F_000 1704
_exptl_crystal_size_max 0.103
_exptl_crystal_size_mid 0.098
_exptl_crystal_size_min 0.021
_refine_diff_density_max 1.059
_refine_diff_density_min -0.981
_refine_diff_density_rms 0.144
_refine_ls_extinction_method none
_refine_ls_goodness_of_fit_ref 1.183
_refine_ls_hydrogen_treatment constr
_refine_ls_matrix_type full
_refine_ls_number_parameters 479
_refine_ls_number_reflns 8471
_refine_ls_number_restraints 50
_refine_ls_restrained_S_all 1.182
_refine_ls_R_factor_all 0.1053
_refine_ls_R_factor_gt 0.0842
_refine_ls_shift/su_max 0.001
_refine_ls_shift/su_mean 0.000
_refine_ls_structure_factor_coef Fsqd
_refine_ls_weighting_details 'w=1/[\s^2^(Fo^2^)+(0.0544P)^2^+17.8854P] where P=(Fo^2^+2Fc^2^)/3'
_refine_ls_weighting_scheme calc
_refine_ls_wR_factor_gt 0.1685
_refine_ls_wR_factor_ref 0.1804
_reflns_Friedel_coverage 0.000
_reflns_number_gt 7042
_reflns_number_total 8471
_reflns_threshold_expression 'I > 2\s(I)'
_cod_data_source_file c7nj04048b2.cif
_cod_data_source_block HO
_cod_depositor_comments
;
The following automatic conversions were performed:

'_exptl_absorpt_correction_type' value 'Multi-scan' changed to
'multi-scan' according to
/home/data/users/saulius/crontab/automatic-downloads/rss-feeds/RSC/lib/dictionaries/cif_core.dic
dictionary named 'cif_core.dic' version 2.4.2 from 2011-04-26.

Automatic conversion script
Id: cif_fix_values 4973 2017-02-22 13:04:09Z antanas 

 Adding full bibliography for 7056874--7056880.cif.
;
_cod_database_code 7056875
_shelx_shelxl_version_number 2018/1
_platon_squeeze_void_probe_radius 1.20
_shelx_space_group_comment
;
The symmetry employed for this shelxl refinement is uniquely defined
by the following loop, which should always be used as a source of
symmetry information in preference to the above space-group names.
They are only intended as comments.
;
_shelx_estimated_absorpt_t_min 0.806
_shelx_estimated_absorpt_t_max 0.955

loop_
_space_group_symop_operation_xyz
'x, y, z'
'-x, y+1/2, -z+1/2'
'-x, -y, -z'
'x, -y-1/2, z-1/2'

loop_
_atom_site_label
_atom_site_type_symbol
_atom_site_fract_x
_atom_site_fract_y
_atom_site_fract_z
_atom_site_U_iso_or_equiv
_atom_site_adp_type
_atom_site_occupancy
_atom_site_site_symmetry_order
_atom_site_calc_flag
_atom_site_refinement_flags_posn
_atom_site_refinement_flags_adp
_atom_site_refinement_flags_occupancy
_atom_site_disorder_assembly
_atom_site_disorder_group
Ho1 Ho 0.40746(2) 0.18720(5) 0.95915(2) 0.03168(13) Uani 1 1 d . . . . .
O1 O 0.3066(4) 0.0876(8) 0.8937(2) 0.0440(15) Uani 1 1 d . . . . .
O2 O 0.3449(4) -0.0751(8) 0.9526(2) 0.0429(15) Uani 1 1 d . . . . .
O3 O 0.5006(4) -0.4382(9) 0.5882(2) 0.0456(16) Uani 1 1 d . . . . .
O4 O 0.4233(4) -0.5741(8) 0.53188(19) 0.0406(14) Uani 1 1 d . . . . .
O5 O -0.2701(4) -0.2837(8) 1.0262(2) 0.0379(14) Uani 1 1 d . . . . .
O6 O -0.3784(4) -0.4312(8) 0.9962(2) 0.0426(15) Uani 1 1 d . . . . .
O8 O 0.5446(4) 0.2784(7) 0.9912(2) 0.0397(14) Uani 1 1 d . . . . .
H8B H 0.555205 0.385179 0.980142 0.048 Uiso 1 1 d R U . . .
H8A H 0.583769 0.214741 0.982837 0.060 Uiso 1 1 d R U . . .
N1 N 0.1125(4) -0.5579(10) 0.8179(2) 0.0368(16) Uani 1 1 d . . . . .
N2 N 0.4324(16) 0.571(3) 0.8528(9) 0.092(7) Uani 0.5 1 d . U P A 1
O7 O 0.4205(4) 0.3804(8) 0.9041(2) 0.0460(16) Uani 0.5 1 d . . P A 1
N2A N 0.4698(17) 0.394(3) 0.8304(5) 0.099(8) Uani 0.5 1 d D U P A 2
O7A O 0.4205(4) 0.3804(8) 0.9041(2) 0.0460(16) Uani 0.5 1 d D . P A 2
C1 C 0.3030(6) -0.0459(12) 0.9127(3) 0.039(2) Uani 1 1 d . . . . .
C2 C 0.2491(6) -0.1813(11) 0.8879(3) 0.0366(19) Uani 1 1 d . . . . .
C3 C 0.2547(8) -0.3320(13) 0.9050(3) 0.059(3) Uani 1 1 d . . . . .
H3 H 0.289054 -0.351992 0.933107 0.071 Uiso 1 1 calc R U . . .
C4 C 0.2106(7) -0.4576(12) 0.8820(3) 0.055(3) Uani 1 1 d . . . . .
H4 H 0.215849 -0.561460 0.894054 0.066 Uiso 1 1 calc R U . . .
C5 C 0.1593(5) -0.4272(12) 0.8414(3) 0.040(2) Uani 1 1 d . . . . .
C6 C 0.1528(9) -0.2772(14) 0.8230(5) 0.078(4) Uani 1 1 d . . . . .
H6 H 0.118335 -0.257465 0.794911 0.094 Uiso 1 1 calc R U . . .
C7 C 0.1986(9) -0.1531(16) 0.8469(5) 0.085(4) Uani 1 1 d . . . . .
H7 H 0.194542 -0.049408 0.834609 0.102 Uiso 1 1 calc R U . . .
C8 C 0.0496(5) -0.6460(11) 0.8373(3) 0.0333(19) Uani 1 1 d . . . . .
C9 C 0.0027(6) -0.6035(11) 0.8734(3) 0.041(2) Uani 1 1 d . . . . .
H9 H 0.015954 -0.510033 0.890541 0.049 Uiso 1 1 calc R U . . .
C10 C -0.0649(6) -0.7017(13) 0.8841(3) 0.047(2) Uani 1 1 d . . . . .
C11 C -0.0803(8) -0.8441(14) 0.8585(4) 0.068(4) Uani 1 1 d . . . . .
H11 H -0.123769 -0.911837 0.866260 0.082 Uiso 1 1 calc R U . . .
C12 C -0.0344(7) -0.8884(15) 0.8225(4) 0.066(4) Uani 1 1 d . . . . .
H12 H -0.045348 -0.985704 0.806879 0.079 Uiso 1 1 calc R U . . .
C13 C 0.0295(6) -0.7841(12) 0.8094(3) 0.046(2) Uani 1 1 d . . . . .
C14 C 0.0842(6) -0.7819(12) 0.7720(3) 0.041(2) Uani 1 1 d . . . . .
C15 C 0.0922(7) -0.8782(14) 0.7323(4) 0.060(3) Uani 1 1 d . . . . .
H15 H 0.059079 -0.970514 0.726940 0.072 Uiso 1 1 calc R U . . .
C16 C 0.1496(7) -0.8347(14) 0.7013(4) 0.062(3) Uani 1 1 d . . . . .
H16 H 0.155407 -0.900348 0.675507 0.074 Uiso 1 1 calc R U . . .
C17 C 0.1997(6) -0.6947(13) 0.7074(3) 0.043(2) Uani 1 1 d . . . . .
C18 C 0.1932(6) -0.5991(11) 0.7473(3) 0.036(2) Uani 1 1 d . . . . .
H18 H 0.227935 -0.509000 0.753127 0.044 Uiso 1 1 calc R U . . .
C19 C 0.1348(6) -0.6409(11) 0.7777(3) 0.038(2) Uani 1 1 d . . . . .
C20 C -0.1222(7) -0.6440(12) 0.9187(4) 0.050(3) Uani 1 1 d . . . . .
C21 C -0.0937(6) -0.5351(14) 0.9544(3) 0.050(3) Uani 1 1 d . . . . .
H21 H -0.035594 -0.510355 0.959775 0.060 Uiso 1 1 calc R U . . .
C22 C -0.1507(6) -0.4634(13) 0.9818(3) 0.049(3) Uani 1 1 d . . . . .
H22 H -0.130205 -0.389327 1.004766 0.058 Uiso 1 1 calc R U . . .
C23 C -0.2366(6) -0.4990(12) 0.9760(3) 0.040(2) Uani 1 1 d . . . . .
C24 C -0.2673(8) -0.6102(15) 0.9418(4) 0.067(4) Uani 1 1 d . . . . .
H24 H -0.325433 -0.634983 0.937229 0.081 Uiso 1 1 calc R U . . .
C25 C -0.2092(7) -0.6854(15) 0.9141(4) 0.069(4) Uani 1 1 d . . . . .
H25 H -0.229314 -0.763807 0.892360 0.082 Uiso 1 1 calc R U . . .
C26 C -0.2982(5) -0.4025(11) 1.0013(3) 0.0342(19) Uani 1 1 d . . . . .
C27 C 0.2596(6) -0.6486(12) 0.6727(3) 0.042(2) Uani 1 1 d . . . . .
C28 C 0.2394(6) -0.6803(12) 0.6246(3) 0.043(2) Uani 1 1 d . . . . .
H28 H 0.188309 -0.732327 0.614118 0.051 Uiso 1 1 calc R U . . .
C29 C 0.2958(6) -0.6339(13) 0.5921(3) 0.044(2) Uani 1 1 d . . . . .
H29 H 0.281051 -0.653216 0.560166 0.053 Uiso 1 1 calc R U . . .
C30 C 0.3726(6) -0.5603(12) 0.6070(3) 0.039(2) Uani 1 1 d . . . . .
C31 C 0.3909(6) -0.5251(13) 0.6542(3) 0.050(3) Uani 1 1 d . . . . .
H31 H 0.441686 -0.472014 0.664545 0.060 Uiso 1 1 calc R U . . .
C32 C 0.3348(6) -0.5674(15) 0.6866(3) 0.055(3) Uani 1 1 d . . . . .
H32 H 0.348254 -0.540481 0.718222 0.066 Uiso 1 1 calc R U . . .
C33 C 0.4359(5) -0.5191(11) 0.5731(3) 0.0342(19) Uani 1 1 d . . . . .
C34 C 0.4107(17) 0.419(3) 0.8642(9) 0.063(6) Uani 0.5 1 d . U P A 1
C35 C 0.374(2) 0.315(4) 0.8240(10) 0.076(9) Uani 0.5 1 d . U P A 1
H35A H 0.372523 0.374599 0.795036 0.114 Uiso 0.5 1 calc R U P A 1
H35B H 0.408234 0.220856 0.822315 0.114 Uiso 0.5 1 calc R U P A 1
H35C H 0.316224 0.284643 0.828858 0.114 Uiso 0.5 1 calc R U P A 1
C36 C 0.4719(17) 0.669(3) 0.8925(9) 0.066(7) Uani 0.5 1 d . . P A 1
H36A H 0.485008 0.774212 0.881265 0.098 Uiso 0.5 1 calc R U P A 1
H36B H 0.432671 0.678982 0.915933 0.098 Uiso 0.5 1 calc R U P A 1
H36C H 0.523745 0.618452 0.906205 0.098 Uiso 0.5 1 calc R U P A 1
C37 C 0.406(2) 0.703(5) 0.8055(10) 0.122(11) Uani 0.5 1 d . U P A 1
H37A H 0.436661 0.802589 0.811506 0.183 Uiso 0.5 1 calc R U P A 1
H37B H 0.422497 0.655832 0.777032 0.183 Uiso 0.5 1 calc R U P A 1
H37C H 0.345730 0.723233 0.801956 0.183 Uiso 0.5 1 calc R U P A 1
C34A C 0.464(2) 0.440(5) 0.8732(12) 0.093(9) Uani 0.5 1 d . U P A 2
C35A C 0.525(3) 0.585(5) 0.8894(14) 0.126(13) Uani 0.5 1 d . U P A 2
H35D H 0.554670 0.619990 0.863465 0.189 Uiso 0.5 1 calc R U P A 2
H35E H 0.491113 0.672641 0.899346 0.189 Uiso 0.5 1 calc R U P A 2
H35F H 0.565842 0.552477 0.915088 0.189 Uiso 0.5 1 calc R U P A 2
C36A C 0.4080(19) 0.261(4) 0.8139(9) 0.064(7) Uani 0.5 1 d . . P A 2
H36D H 0.415438 0.233131 0.781915 0.095 Uiso 0.5 1 calc R U P A 2
H36E H 0.419076 0.168661 0.833740 0.095 Uiso 0.5 1 calc R U P A 2
H36F H 0.350279 0.297319 0.815417 0.095 Uiso 0.5 1 calc R U P A 2
C37A C 0.553(3) 0.406(8) 0.7869(16) 0.24(3) Uani 0.5 1 d D U P A 2
H37D H 0.531168 0.355385 0.757822 0.366 Uiso 0.5 1 calc R U P A 2
H37E H 0.565813 0.516651 0.781176 0.366 Uiso 0.5 1 calc R U P A 2
H37F H 0.604520 0.351914 0.799851 0.366 Uiso 0.5 1 calc R U P A 2

loop_
_atom_site_aniso_label
_atom_site_aniso_U_11
_atom_site_aniso_U_22
_atom_site_aniso_U_33
_atom_site_aniso_U_23
_atom_site_aniso_U_13
_atom_site_aniso_U_12
Ho1 0.0329(2) 0.0358(2) 0.02779(19) -0.00315(17) 0.00992(14) -0.00581(17)
O1 0.057(4) 0.033(4) 0.041(3) 0.000(3) 0.001(3) -0.005(3)
O2 0.045(4) 0.046(4) 0.038(3) -0.004(3) 0.004(3) -0.004(3)
O3 0.042(4) 0.062(5) 0.034(3) 0.005(3) 0.010(3) -0.011(3)
O4 0.046(4) 0.047(4) 0.032(3) -0.002(3) 0.014(3) 0.006(3)
O5 0.032(3) 0.048(4) 0.035(3) -0.009(3) 0.007(2) -0.007(3)
O6 0.043(4) 0.041(4) 0.048(4) -0.010(3) 0.022(3) -0.011(3)
O8 0.040(3) 0.026(3) 0.054(4) 0.000(3) 0.008(3) -0.007(2)
N1 0.037(4) 0.045(5) 0.031(3) -0.007(3) 0.012(3) -0.006(3)
N2 0.096(10) 0.089(11) 0.090(10) 0.001(8) 0.007(8) -0.008(9)
O7 0.052(4) 0.048(4) 0.039(3) 0.017(3) 0.013(3) -0.001(3)
N2A 0.109(11) 0.100(11) 0.090(10) -0.001(9) 0.013(9) 0.001(9)
O7A 0.052(4) 0.048(4) 0.039(3) 0.017(3) 0.013(3) -0.001(3)
C1 0.040(5) 0.045(6) 0.033(4) -0.008(4) 0.005(4) -0.002(4)
C2 0.047(5) 0.038(5) 0.024(4) 0.001(4) 0.001(3) 0.000(4)
C3 0.081(8) 0.045(7) 0.043(5) 0.015(5) -0.023(5) -0.026(6)
C4 0.080(8) 0.034(6) 0.046(5) 0.009(4) -0.021(5) -0.016(5)
C5 0.035(5) 0.052(6) 0.035(4) -0.007(4) 0.013(4) -0.003(4)
C6 0.096(10) 0.045(8) 0.081(8) 0.002(6) -0.046(7) -0.016(6)
C7 0.106(11) 0.044(8) 0.095(10) -0.001(7) -0.031(8) -0.019(7)
C8 0.028(4) 0.040(5) 0.034(4) -0.010(3) 0.014(3) -0.010(3)
C9 0.042(5) 0.037(6) 0.046(5) -0.008(4) 0.018(4) -0.006(4)
C10 0.044(5) 0.055(7) 0.044(5) -0.006(5) 0.022(4) -0.001(5)
C11 0.074(8) 0.062(8) 0.077(8) -0.029(6) 0.051(7) -0.030(6)
C12 0.074(8) 0.058(8) 0.075(8) -0.029(6) 0.049(6) -0.023(6)
C13 0.042(5) 0.046(6) 0.053(6) -0.008(4) 0.022(4) -0.018(4)
C14 0.035(5) 0.048(6) 0.041(5) -0.011(4) 0.015(4) -0.013(4)
C15 0.068(7) 0.062(7) 0.056(6) -0.031(5) 0.031(5) -0.031(6)
C16 0.070(7) 0.073(8) 0.049(6) -0.028(5) 0.033(5) -0.031(6)
C17 0.041(5) 0.053(6) 0.037(5) -0.006(4) 0.011(4) -0.005(4)
C18 0.041(5) 0.039(5) 0.031(4) -0.007(4) 0.014(4) -0.008(4)
C19 0.043(5) 0.044(6) 0.027(4) 0.001(4) 0.010(4) 0.000(4)
C20 0.052(6) 0.045(6) 0.058(6) -0.007(5) 0.033(5) -0.012(4)
C21 0.043(5) 0.064(7) 0.048(5) -0.013(5) 0.020(4) 0.000(5)
C22 0.044(6) 0.063(7) 0.043(5) -0.015(5) 0.022(4) -0.013(5)
C23 0.042(5) 0.044(6) 0.038(5) -0.002(4) 0.017(4) -0.008(4)
C24 0.059(7) 0.072(9) 0.079(8) -0.031(7) 0.040(6) -0.022(6)
C25 0.058(7) 0.070(8) 0.085(8) -0.034(7) 0.044(6) -0.034(6)
C26 0.027(4) 0.042(5) 0.037(4) -0.004(4) 0.014(3) -0.005(4)
C27 0.039(5) 0.057(7) 0.032(4) -0.004(4) 0.012(4) 0.002(4)
C28 0.036(5) 0.051(6) 0.043(5) -0.014(4) 0.013(4) -0.010(4)
C29 0.043(5) 0.062(7) 0.029(4) -0.010(4) 0.012(4) 0.006(4)
C30 0.046(5) 0.044(6) 0.030(4) 0.001(4) 0.014(4) -0.001(4)
C31 0.035(5) 0.072(8) 0.045(5) -0.008(5) 0.014(4) -0.022(5)
C32 0.044(6) 0.097(9) 0.025(4) -0.008(5) 0.009(4) -0.008(6)
C33 0.038(5) 0.040(5) 0.027(4) 0.012(3) 0.011(3) 0.012(4)
C34 0.059(9) 0.060(10) 0.069(10) 0.007(8) 0.001(8) -0.013(8)
C35 0.083(16) 0.092(18) 0.057(13) -0.011(12) 0.026(12) -0.005(13)
C36 0.070(16) 0.049(15) 0.080(17) -0.009(13) 0.018(13) -0.018(12)
C37 0.128(19) 0.17(2) 0.070(14) 0.015(15) 0.021(14) -0.053(16)
C34A 0.094(12) 0.097(13) 0.086(12) 0.006(9) 0.001(9) -0.001(9)
C35A 0.14(2) 0.11(2) 0.119(19) 0.014(16) -0.004(16) -0.034(17)
C36A 0.08(2) 0.063(18) 0.042(13) 0.003(12) -0.002(13) -0.008(15)
C37A 0.24(3) 0.23(3) 0.26(3) 0.04(2) 0.025(19) -0.016(19)

loop_
_atom_type_symbol
_atom_type_description
_atom_type_scat_dispersion_real
_atom_type_scat_dispersion_imag
_atom_type_scat_source
C C 0.0033 0.0016 'International Tables Vol C Tables 4.2.6.8 and 6.1.1.4'
H H 0.0000 0.0000 'International Tables Vol C Tables 4.2.6.8 and 6.1.1.4'
N N 0.0061 0.0033 'International Tables Vol C Tables 4.2.6.8 and 6.1.1.4'
O O 0.0106 0.0060 'International Tables Vol C Tables 4.2.6.8 and 6.1.1.4'
Ho Ho -0.2175 4.6783 'International Tables Vol C Tables 4.2.6.8 and 6.1.1.4'

loop_
_geom_angle_atom_site_label_1
_geom_angle_atom_site_label_2
_geom_angle_atom_site_label_3
_geom_angle
_geom_angle_site_symmetry_1
_geom_angle_site_symmetry_3
O4 Ho1 O7A 156.5(2) 4_556 .
O4 Ho1 O7 156.5(2) 4_556 .
O4 Ho1 O3 109.4(2) 4_556 2_656
O7 Ho1 O3 78.9(2) . 2_656
O4 Ho1 O8 77.1(2) 4_556 .
O7A Ho1 O8 83.9(2) . .
O7 Ho1 O8 83.9(2) . .
O3 Ho1 O8 76.9(2) 2_656 .
O4 Ho1 O5 89.3(2) 4_556 3_557
O7 Ho1 O5 92.0(2) . 3_557
O3 Ho1 O5 152.2(2) 2_656 3_557
O8 Ho1 O5 128.7(2) . 3_557
O4 Ho1 O2 72.3(2) 4_556 .
O7A Ho1 O2 131.2(2) . .
O7 Ho1 O2 131.2(2) . .
O3 Ho1 O2 79.7(2) 2_656 .
O8 Ho1 O2 132.1(2) . .
O5 Ho1 O2 87.1(2) 3_557 .
O4 Ho1 O1 123.5(2) 4_556 .
O7A Ho1 O1 79.2(2) . .
O7 Ho1 O1 79.2(2) . .
O3 Ho1 O1 78.3(2) 2_656 .
O8 Ho1 O1 152.1(2) . .
O5 Ho1 O1 74.2(2) 3_557 .
O2 Ho1 O1 53.7(2) . .
O4 Ho1 O6 82.9(2) 4_556 3_557
O7 Ho1 O6 79.1(2) . 3_557
O3 Ho1 O6 146.1(2) 2_656 3_557
O8 Ho1 O6 75.4(2) . 3_557
O5 Ho1 O6 53.7(2) 3_557 3_557
O2 Ho1 O6 133.9(2) . 3_557
O1 Ho1 O6 122.0(2) . 3_557
O4 Ho1 C1 98.4(3) 4_556 .
O7A Ho1 C1 104.9(3) . .
O7 Ho1 C1 104.9(3) . .
O3 Ho1 C1 77.4(3) 2_656 .
O8 Ho1 C1 150.5(2) . .
O5 Ho1 C1 79.7(2) 3_557 .
O2 Ho1 C1 27.2(2) . .
O1 Ho1 C1 26.5(2) . .
O6 Ho1 C1 133.4(2) 3_557 .
O4 Ho1 C26 84.6(2) 4_556 3_557
O7A Ho1 C26 86.1(2) . 3_557
O7 Ho1 C26 86.1(2) . 3_557
O3 Ho1 C26 165.0(3) 2_656 3_557
O8 Ho1 C26 102.1(2) . 3_557
O5 Ho1 C26 26.8(2) 3_557 3_557
O2 Ho1 C26 110.5(2) . 3_557
O1 Ho1 C26 98.6(2) . 3_557
O6 Ho1 C26 27.0(2) 3_557 3_557
C1 Ho1 C26 106.4(3) . 3_557
C1 O1 Ho1 91.5(5) . .
C1 O2 Ho1 93.6(6) . .
C33 O3 Ho1 124.8(5) . 2_646
C33 O4 Ho1 175.9(6) . 4
C26 O5 Ho1 95.5(5) . 3_557
C26 O6 Ho1 91.3(5) . 3_557
C8 N1 C19 108.3(7) . .
C8 N1 C5 124.1(6) . .
C19 N1 C5 126.1(7) . .
C34 N2 C36 115(2) . .
C34 N2 C37 136(2) . .
C36 N2 C37 107(2) . .
C34 O7 Ho1 148.0(14) . .
C34A N2A C36A 114(2) . .
C34A N2A C37A 136(3) . .
C36A N2A C37A 107(3) . .
C34A O7A Ho1 147.9(17) . .
O1 C1 O2 121.2(8) . .
O1 C1 C2 120.2(8) . .
O2 C1 C2 118.5(8) . .
O1 C1 Ho1 62.0(5) . .
O2 C1 Ho1 59.2(5) . .
C2 C1 Ho1 176.9(7) . .
C3 C2 C7 118.8(9) . .
C3 C2 C1 120.3(8) . .
C7 C2 C1 120.7(9) . .
C2 C3 C4 121.6(9) . .
C5 C4 C3 118.9(10) . .
C6 C5 C4 121.0(9) . .
C6 C5 N1 120.2(8) . .
C4 C5 N1 118.8(9) . .
C5 C6 C7 118.7(11) . .
C2 C7 C6 120.9(12) . .
C9 C8 N1 128.5(8) . .
C9 C8 C13 121.7(8) . .
N1 C8 C13 109.2(7) . .
C8 C9 C10 119.7(8) . .
C9 C10 C11 118.0(8) . .
C9 C10 C20 119.1(9) . .
C11 C10 C20 122.6(9) . .
C12 C11 C10 123.1(10) . .
C11 C12 C13 118.8(10) . .
C12 C13 C8 118.3(8) . .
C12 C13 C14 134.7(9) . .
C8 C13 C14 107.0(7) . .
C15 C14 C19 117.9(8) . .
C15 C14 C13 134.7(9) . .
C19 C14 C13 107.3(8) . .
C16 C15 C14 119.3(9) . .
C15 C16 C17 122.4(9) . .
C18 C17 C16 118.7(8) . .
C18 C17 C27 120.1(9) . .
C16 C17 C27 121.2(8) . .
C19 C18 C17 118.8(8) . .
C18 C19 N1 129.0(9) . .
C18 C19 C14 122.8(8) . .
N1 C19 C14 108.2(7) . .
C21 C20 C25 117.3(9) . .
C21 C20 C10 121.6(9) . .
C25 C20 C10 120.8(9) . .
C22 C21 C20 121.0(9) . .
C23 C22 C21 121.7(9) . .
C22 C23 C24 119.2(9) . .
C22 C23 C26 120.1(8) . .
C24 C23 C26 120.1(9) . .
C23 C24 C25 119.5(10) . .
C20 C25 C24 121.2(10) . .
O5 C26 O6 119.3(7) . .
O5 C26 C23 119.0(7) . .
O6 C26 C23 121.6(8) . .
O5 C26 Ho1 57.7(4) . 3_557
O6 C26 Ho1 61.7(4) . 3_557
C23 C26 Ho1 172.2(6) . 3_557
C32 C27 C28 118.1(8) . .
C32 C27 C17 121.1(8) . .
C28 C27 C17 120.8(8) . .
C27 C28 C29 120.2(9) . .
C30 C29 C28 120.9(8) . .
C29 C30 C31 118.5(8) . .
C29 C30 C33 121.5(8) . .
C31 C30 C33 120.0(8) . .
C30 C31 C32 121.2(9) . .
C27 C32 C31 121.0(8) . .
O4 C33 O3 123.7(7) . .
O4 C33 C30 118.2(8) . .
O3 C33 C30 117.9(7) . .
O7 C34 N2 118(2) . .
O7 C34 C35 126(2) . .
N2 C34 C35 116(3) . .
O7A C34A N2A 129(3) . .
O7A C34A C35A 117(3) . .
N2A C34A C35A 114(3) . .

loop_
_geom_bond_atom_site_label_1
_geom_bond_atom_site_label_2
_geom_bond_distance
_geom_bond_site_symmetry_2
Ho1 O4 2.267(6) 4_556
Ho1 O7A 2.271(6) .
Ho1 O7 2.271(6) .
Ho1 O3 2.328(6) 2_656
Ho1 O8 2.367(6) .
Ho1 O5 2.379(6) 3_557
Ho1 O2 2.390(7) .
Ho1 O1 2.454(6) .
Ho1 O6 2.465(6) 3_557
Ho1 C1 2.778(9) .
Ho1 C26 2.800(8) 3_557
O1 C1 1.240(11) .
O2 C1 1.273(10) .
O3 C33 1.253(11) .
O4 C33 1.256(10) .
O5 C26 1.266(10) .
O6 C26 1.273(10) .
N1 C8 1.392(10) .
N1 C19 1.415(10) .
N1 C5 1.436(11) .
N2 C34 1.36(4) .
N2 C36 1.48(3) .
N2 C37 1.75(4) .
O7 C34 1.18(3) .
N2A C34A 1.29(3) .
N2A C36A 1.51(4) .
N2A C37A 1.901(10) .
O7A C34A 1.28(4) .
C1 C2 1.533(12) .
C2 C3 1.345(13) .
C2 C7 1.358(15) .
C3 C4 1.378(13) .
C4 C5 1.358(12) .
C5 C6 1.353(15) .
C6 C7 1.393(15) .
C8 C9 1.375(11) .
C8 C13 1.412(12) .
C9 C10 1.399(13) .
C10 C11 1.399(14) .
C10 C20 1.485(12) .
C11 C12 1.368(13) .
C12 C13 1.407(13) .
C13 C14 1.442(12) .
C14 C15 1.404(12) .
C14 C19 1.414(12) .
C15 C16 1.376(13) .
C16 C17 1.404(14) .
C17 C18 1.402(12) .
C17 C27 1.488(12) .
C18 C19 1.374(11) .
C20 C21 1.398(14) .
C20 C25 1.400(14) .
C21 C22 1.387(12) .
C22 C23 1.371(12) .
C23 C24 1.391(14) .
C23 C26 1.500(12) .
C24 C25 1.416(14) .
C27 C32 1.379(13) .
C27 C28 1.397(12) .
C28 C29 1.404(12) .
C29 C30 1.376(13) .
C30 C31 1.376(12) .
C30 C33 1.501(11) .
C31 C32 1.390(12) .
C34 C35 1.50(4) .
C34A C35A 1.58(5) .

loop_
_platon_squeeze_void_nr
_platon_squeeze_void_average_x
_platon_squeeze_void_average_y
_platon_squeeze_void_average_z
_platon_squeeze_void_volume
_platon_squeeze_void_count_electrons
_platon_squeeze_void_content
1 0.000 0.000 0.000 218 83 ' '
2 0.740 0.125 0.265 38 6 ' '
3 0.260 -0.125 0.734 39 6 ' '
4 1.000 0.500 0.500 218 83 ' '
5 0.740 0.375 0.765 38 6 ' '
6 0.260 0.625 0.235 38 6 ' '
